data_1533064
loop_
_publ_author_name
'Rodriguez-Lorenzo, L.M.'
'Gross, K.A.'
'Hart, J.N.'

_publ_section_title
;
 Structural and chemical analysis of well-crystallized
 hydroxyfluorapatites
;
_journal_name_full 'J. Phys. Chem. B'
_journal_page_first 8316
_journal_page_last 8320
_journal_volume 107
_journal_year 2003
_chemical_formula_sum 'Ca5 F0.4 O12.1 P3'
_chemical_name_systematic 'Ca5 (P O4)3 ((O H)0.2 F0.8)'
_space_group_IT_number 176
_symmetry_space_group_name_Hall '-P 6c'
_symmetry_space_group_name_H-M 'P 63/m'
_cell_angle_alpha 90
_cell_angle_beta 90
_cell_angle_gamma 120
_cell_formula_units_Z 2
_cell_length_a 9.374
_cell_length_b 9.374
_cell_length_c 6.8826
_cell_volume 523.761
_citation_journal_id_ASTM JPCBFK
_cod_data_source_file Rodriguez-Lorenzo_JPCBFK_2003_1605.cif
_cod_data_source_block Ca5F0.4O12.1P3
_cod_original_cell_volume 523.7608
_cod_database_code 1533064

loop_
_symmetry_equiv_pos_as_xyz
x,y,z
x-y,x,z+1/2
-y,x-y,z
-x,-y,z+1/2
-x+y,-x,z
y,-x+y,z+1/2
-x,-y,-z
-x+y,-x,-z-1/2
y,-x+y,-z
x,y,-z-1/2
x-y,x,-z
-y,x-y,-z-1/2

loop_
_atom_site_label
_atom_site_type_symbol
_atom_site_fract_x
_atom_site_fract_y
_atom_site_fract_z
_atom_site_occupancy
_atom_site_U_iso_or_equiv
Ca1 Ca+2 0.3333 0.6667 0.001 1 0.0
O4 O-2 0 0 0.2473 0.1 0.0
O2 O-2 0.5871 0.4638 0.25 1 0.0
P1 P+5 0.3984 0.3698 0.25 1 0.0
O3 O-2 0.3409 0.2563 0.0698 1 0.0
F1 F-1 0 0 0.2473 0.4 0.0
O1 O-2 0.3296 0.4844 0.25 1 0.0
Ca2 Ca+2 0.243 0.9934 0.25 1 0.0
